data_4305659
loop_
_publ_author_name
'Jos\'e Su\'arez-Varela'
'Antonio J. Mota'
'Hakima Aouryaghal'
'Joan Cano'
'A. Rodr\'iguez-Di\'eguez'
'Dominique Luneau'
'Enrique Colacio'

_publ_contact_author 'Colacio, E..'
_publ_contact_author_email ecolacio@ugr.es
_publ_section_title
;
Anion Influence on the Structure and Magnetic Properties of a Series of
Multidimensional Pyrimidine-2-carboxylato-Bridged Copper(II) Complexes
;
_journal_name_full 'Inorganic Chemistry'
_journal_page_first 8143
_journal_page_last 8158
_journal_paper_doi 10.1021/ic800625w
_journal_volume 47
_journal_year 2008
_chemical_formula_sum 'C10 H6 Cu N4 O4'
_chemical_formula_weight 309.73
_chemical_name_systematic
;
 ?
;
_space_group_IT_number 14
_symmetry_cell_setting monoclinic
_symmetry_space_group_name_Hall '-P 2ybc'
_symmetry_space_group_name_H-M 'P 1 21/c 1'
_atom_sites_solution_hydrogens geom
_atom_sites_solution_primary direct
_atom_sites_solution_secondary difmap
_audit_creation_method SHELXL-97
_cell_angle_alpha 90.00
_cell_angle_beta 93.961(2)
_cell_angle_gamma 90.00
_cell_formula_units_Z 2
_cell_length_a 5.1422(5)
_cell_length_b 13.2586(11)
_cell_length_c 7.6747(7)
_cell_measurement_reflns_used 1972
_cell_measurement_temperature 293(2)
_cell_measurement_theta_max 28.025
_cell_measurement_theta_min 3.072
_cell_volume 522.00(8)
_computing_cell_refinement 'Bruker SMART'
_computing_data_collection 'Bruker SMART'
_computing_data_reduction 'Bruker SAINT'
_computing_molecular_graphics 'Bruker SHELXTL'
_computing_publication_material 'Bruker SHELXTL'
_computing_structure_refinement 'Bruker SHELXTL'
_computing_structure_solution 'Bruker SHELXTL'
_diffrn_ambient_temperature 293(2)
_diffrn_measured_fraction_theta_full 0.926
_diffrn_measured_fraction_theta_max 0.926
_diffrn_radiation_monochromator graphite
_diffrn_radiation_source 'fine-focus sealed tube'
_diffrn_radiation_type MoK\a
_diffrn_radiation_wavelength 0.71073
_diffrn_reflns_av_R_equivalents 0.0134
_diffrn_reflns_av_sigmaI/netI 0.0199
_diffrn_reflns_limit_h_max 5
_diffrn_reflns_limit_h_min -6
_diffrn_reflns_limit_k_max 17
_diffrn_reflns_limit_k_min -16
_diffrn_reflns_limit_l_max 9
_diffrn_reflns_limit_l_min -9
_diffrn_reflns_number 3246
_diffrn_reflns_theta_full 28.17
_diffrn_reflns_theta_max 28.17
_diffrn_reflns_theta_min 3.07
_exptl_absorpt_coefficient_mu 2.110
_exptl_absorpt_correction_T_max 1.000000
_exptl_absorpt_correction_T_min 0.825149
_exptl_absorpt_correction_type empirical
_exptl_absorpt_process_details Empirical
_exptl_crystal_colour blue
_exptl_crystal_density_diffrn 1.971
_exptl_crystal_density_meas ?
_exptl_crystal_density_method .
_exptl_crystal_description prismatic
_exptl_crystal_F_000 310
_exptl_crystal_size_max 0.36
_exptl_crystal_size_mid 0.12
_exptl_crystal_size_min 0.09
_refine_diff_density_max 0.365
_refine_diff_density_min -0.341
_refine_diff_density_rms 0.065
_refine_ls_extinction_method none
_refine_ls_goodness_of_fit_ref 1.072
_refine_ls_hydrogen_treatment refU
_refine_ls_matrix_type full
_refine_ls_number_parameters 88
_refine_ls_number_reflns 1189
_refine_ls_number_restraints 0
_refine_ls_restrained_S_all 1.072
_refine_ls_R_factor_all 0.0278
_refine_ls_R_factor_gt 0.0258
_refine_ls_shift/su_max 0.000
_refine_ls_shift/su_mean 0.000
_refine_ls_structure_factor_coef Fsqd
_refine_ls_weighting_details 'calc w=1/[\s^2^(Fo^2^)+(0.0407P)^2^+0.2277P] where P=(Fo^2^+2Fc^2^)/3'
_refine_ls_weighting_scheme calc
_refine_ls_wR_factor_gt 0.0725
_refine_ls_wR_factor_ref 0.0735
_reflns_number_gt 1091
_reflns_number_total 1189
_reflns_threshold_expression >2sigma(I)
_cod_data_source_file ic800625w_si_001_2.cif
_cod_data_source_block Compound_1_[Cu(mu-2carboxypyrimidine)2]
_cod_depositor_comments
;
The following automatic conversions were performed:
'_exptl_absorpt_correction_type' value 'Empirical' changed to 'empirical'
according to '/home/saulius/struct/CIF-dictionaries/cif_core.dic'
dictionary named 'cif_core.dic' version 2.4.1 from 2010-06-29.

Automatic conversion script
Id: cif_fix_enum 1527 2010-12-29 10:47:43Z saulius 
;
_cod_database_code 4305659

loop_
_symmetry_equiv_pos_as_xyz
'x, y, z'
'-x, y+1/2, -z+1/2'
'-x, -y, -z'
'x, -y-1/2, z-1/2'

loop_
_atom_site_label
_atom_site_type_symbol
_atom_site_fract_x
_atom_site_fract_y
_atom_site_fract_z
_atom_site_U_iso_or_equiv
_atom_site_adp_type
_atom_site_occupancy
_atom_site_symmetry_multiplicity
_atom_site_calc_flag
_atom_site_refinement_flags
_atom_site_disorder_assembly
_atom_site_disorder_group
Cu Cu 1.0000 0.0000 1.0000 0.02985(13) Uani 1 2 d S . .
O2 O 1.6768(3) -0.05474(10) 1.2513(2) 0.0416(4) Uani 1 1 d . . .
O1 O 1.3106(3) 0.02195(10) 1.1527(2) 0.0340(3) Uani 1 1 d . . .
N6 N 1.4563(3) -0.24053(11) 1.1466(2) 0.0319(3) Uani 1 1 d . . .
N2 N 1.1116(3) -0.14238(11) 1.0135(2) 0.0270(3) Uani 1 1 d . . .
C1 C 1.3384(3) -0.15365(12) 1.1094(2) 0.0258(3) Uani 1 1 d . . .
C5 C 1.3307(4) -0.32321(14) 1.0853(3) 0.0364(4) Uani 1 1 d . . .
H3 H 1.4063 -0.3859 1.1087 0.044 Uiso 1 1 calc R . .
C4 C 1.0945(4) -0.31928(14) 0.9892(3) 0.0354(4) Uani 1 1 d . . .
H4 H 1.0093 -0.3779 0.9507 0.042 Uiso 1 1 calc R . .
C3 C 0.9889(3) -0.22561(15) 0.9522(3) 0.0308(4) Uani 1 1 d . . .
H5 H 0.8323 -0.2201 0.8846 0.037 Uiso 1 1 calc R . .
C7 C 1.4575(3) -0.05532(13) 1.1792(2) 0.0290(4) Uani 1 1 d . . .

loop_
_atom_site_aniso_label
_atom_site_aniso_U_11
_atom_site_aniso_U_22
_atom_site_aniso_U_33
_atom_site_aniso_U_23
_atom_site_aniso_U_13
_atom_site_aniso_U_12
Cu 0.02205(19) 0.02545(19) 0.0403(2) -0.00145(11) -0.01016(13) 0.00469(10)
O2 0.0284(7) 0.0354(7) 0.0578(9) -0.0023(6) -0.0193(6) 0.0029(5)
O1 0.0267(7) 0.0272(6) 0.0460(8) -0.0036(6) -0.0120(6) 0.0039(5)
N6 0.0289(8) 0.0270(7) 0.0385(9) 0.0023(6) -0.0061(6) 0.0036(6)
N2 0.0201(7) 0.0270(7) 0.0332(7) 0.0005(6) -0.0034(5) 0.0014(5)
C1 0.0213(8) 0.0255(8) 0.0299(8) 0.0016(6) -0.0022(6) 0.0008(6)
C5 0.0400(10) 0.0259(8) 0.0422(10) 0.0021(8) -0.0045(8) 0.0039(7)
C4 0.0357(10) 0.0284(9) 0.0416(10) -0.0033(8) -0.0017(8) -0.0056(8)
C3 0.0219(8) 0.0328(9) 0.0369(9) -0.0021(8) -0.0032(7) -0.0021(6)
C7 0.0252(8) 0.0274(8) 0.0334(9) 0.0010(7) -0.0055(7) 0.0002(7)

loop_
_atom_type_symbol
_atom_type_description
_atom_type_scat_dispersion_real
_atom_type_scat_dispersion_imag
_atom_type_scat_source
C C 0.0033 0.0016 'International Tables Vol C Tables 4.2.6.8 and 6.1.1.4'
H H 0.0000 0.0000 'International Tables Vol C Tables 4.2.6.8 and 6.1.1.4'
N N 0.0061 0.0033 'International Tables Vol C Tables 4.2.6.8 and 6.1.1.4'
O O 0.0106 0.0060 'International Tables Vol C Tables 4.2.6.8 and 6.1.1.4'
Cu Cu 0.3201 1.2651 'International Tables Vol C Tables 4.2.6.8 and 6.1.1.4'

loop_
_geom_angle_atom_site_label_1
_geom_angle_atom_site_label_2
_geom_angle_atom_site_label_3
_geom_angle
_geom_angle_site_symmetry_1
_geom_angle_site_symmetry_3
_geom_angle_publ_flag
O1 Cu O1 180.0 3_757 . ?
O1 Cu N2 96.47(6) 3_757 . ?
O1 Cu N2 83.53(6) . . ?
O1 Cu N2 83.53(6) 3_757 3_757 ?
O1 Cu N2 96.47(6) . 3_757 ?
N2 Cu N2 180.0 . 3_757 ?
C7 O1 Cu 115.38(12) . . ?
C1 N6 C5 115.67(15) . . ?
C3 N2 C1 118.08(15) . . ?
C3 N2 Cu 129.85(13) . . ?
C1 N2 Cu 111.93(11) . . ?
N6 C1 N2 125.61(15) . . ?
N6 C1 C7 120.16(15) . . ?
N2 C1 C7 114.23(14) . . ?
N6 C5 C4 122.86(17) . . ?
C3 C4 C5 117.71(17) . . ?
N2 C3 C4 120.03(17) . . ?
O2 C7 O1 125.66(17) . . ?
O2 C7 C1 120.08(16) . . ?
O1 C7 C1 114.25(15) . . ?

loop_
_geom_bond_atom_site_label_1
_geom_bond_atom_site_label_2
_geom_bond_distance
_geom_bond_site_symmetry_2
_geom_bond_publ_flag
Cu O1 1.9366(14) 3_757 ?
Cu O1 1.9366(14) . ?
Cu N2 1.9738(14) . ?
Cu N2 1.9738(14) 3_757 ?
O2 C7 1.221(2) . ?
O1 C7 1.281(2) . ?
N6 C1 1.324(2) . ?
N6 C5 1.341(2) . ?
N2 C3 1.340(2) . ?
N2 C1 1.344(2) . ?
C1 C7 1.522(2) . ?
C5 C4 1.377(3) . ?
C4 C3 1.377(3) . ?
